data_4314213
loop_
_publ_author_name
'Limin Yang'
'Yunlan Su'
'Yizhuang Xu'
'Zheming Wang'
'Zonghui Guo'
'Shifu Weng'
'Chunhua Yan'
'Shiwei Zhang'
'Jinguang Wu'

_publ_section_title
;
 Interactions between Metal Ions and Carbohydrates. Coordination Behavior
 of Neutral Erythritol to Ca(II) and Lanthanide Ions
;
_journal_name_full 'Inorganic Chemistry'
_journal_page_first 5844
_journal_page_last 5856
_journal_paper_doi 10.1021/ic0300464
_journal_volume 42
_journal_year 2003
_chemical_formula_sum 'C4 H22 Cl3 Nd O10'
_chemical_formula_weight 480.81
_chemical_name_systematic
;
  ?
;
_space_group_IT_number 2
_symmetry_cell_setting triclinic
_symmetry_space_group_name_Hall '-P 1'
_symmetry_space_group_name_H-M 'P -1'
_atom_sites_solution_hydrogens geom
_atom_sites_solution_primary direct
_atom_sites_solution_secondary difmap
_audit_creation_method SHELXL-97
_cell_angle_alpha 85.399(2)
_cell_angle_beta 84.2317(17)
_cell_angle_gamma 78.6292(15)
_cell_formula_units_Z 2
_cell_length_a 7.5056(3)
_cell_length_b 10.1631(4)
_cell_length_c 10.3943(4)
_cell_measurement_reflns_used 14114
_cell_measurement_temperature 293(2)
_cell_measurement_theta_max 27.48
_cell_measurement_theta_min 3.49
_cell_volume 771.90(5)
_computing_cell_refinement 'HKL Scalepack (Otwinowski & Minor, 1997)'
_computing_data_collection 'KappaCCD (Nonius B. V., 1998)'
_computing_data_reduction 'HKL Denzo (Otwinowski & Minor, 1997) & maXus (Mackay et al., 1998)'
_computing_molecular_graphics 'Bruker SHELXTL V5.1 (Sheldrick, 1998)'
_computing_publication_material 'SHELXL-97 (Sheldrick, 1997)'
_computing_structure_refinement 'SHELXL-97 (Sheldrick, 1997)'
_computing_structure_solution 'SHELXS-97 (Sheldrick, 1997)'
_diffrn_ambient_temperature 293(2)
_diffrn_detector_area_resol_mean 0.76
_diffrn_measured_fraction_theta_full 0.980
_diffrn_measured_fraction_theta_max 0.980
_diffrn_measurement_device_type 'NONIUS KappaCCD Diffractometer'
_diffrn_measurement_method CCD
_diffrn_radiation_monochromator graphite
_diffrn_radiation_source 'fine-focus sealed tube'
_diffrn_radiation_type MoK\a
_diffrn_radiation_wavelength 0.71073
_diffrn_reflns_av_R_equivalents 0.0768
_diffrn_reflns_av_sigmaI/netI 0.0734
_diffrn_reflns_limit_h_max 9
_diffrn_reflns_limit_h_min -9
_diffrn_reflns_limit_k_max 13
_diffrn_reflns_limit_k_min -13
_diffrn_reflns_limit_l_max 13
_diffrn_reflns_limit_l_min -13
_diffrn_reflns_number 14114
_diffrn_reflns_theta_full 27.48
_diffrn_reflns_theta_max 27.48
_diffrn_reflns_theta_min 3.49
_diffrn_standards_decay_% none
_exptl_absorpt_coefficient_mu 3.917
_exptl_absorpt_correction_T_max 0.458
_exptl_absorpt_correction_T_min 0.340
_exptl_absorpt_correction_type empirical
_exptl_absorpt_process_details '(Blessing, 1995, 1997)'
_exptl_crystal_colour 'light purple'
_exptl_crystal_density_diffrn 2.069
_exptl_crystal_density_method 'not measured'
_exptl_crystal_description block
_exptl_crystal_F_000 474
_exptl_crystal_size_max 0.45
_exptl_crystal_size_mid 0.45
_exptl_crystal_size_min 0.21
_refine_diff_density_max 1.705
_refine_diff_density_min -2.234
_refine_diff_density_rms 0.207
_refine_ls_extinction_coef 0.0261(14)
_refine_ls_extinction_expression Fc^*^=kFc[1+0.001xFc^2^\l^3^/sin(2\q)]^-1/4^
_refine_ls_extinction_method SHELXL
_refine_ls_goodness_of_fit_ref 1.002
_refine_ls_hydrogen_treatment mixed
_refine_ls_matrix_type full
_refine_ls_number_parameters 214
_refine_ls_number_reflns 3467
_refine_ls_number_restraints 26
_refine_ls_restrained_S_all 0.999
_refine_ls_R_factor_all 0.0619
_refine_ls_R_factor_gt 0.0414
_refine_ls_shift/su_max 0.001
_refine_ls_shift/su_mean 0.000
_refine_ls_structure_factor_coef Fsqd
_refine_ls_weighting_details 'calc w=1/[\s^2^(Fo^2^)+(0.0501P)^2^+0.0000P] where P=(Fo^2^+2Fc^2^)/3'
_refine_ls_weighting_scheme calc
_refine_ls_wR_factor_gt 0.0863
_refine_ls_wR_factor_ref 0.0932
_reflns_number_gt 2729
_reflns_number_total 3467
_reflns_threshold_expression >2sigma(I)
_cod_data_source_file ic0300464_6.cif
_cod_data_source_block last
_cod_depositor_comments
;
The following automatic conversions were performed:

'_symmetry_cell_setting' value 'Triclinic' changed to 'triclinic'
according to the built-in table from CIF Core dictionary named
'cif_core.dic' version 2.4.1 from 2010-06-29.

Automatic conversion script
Id: cif_fix_values 1646 2011-03-28 12:23:43Z adriana 
;
_cod_database_code 4314213

loop_
_symmetry_equiv_pos_as_xyz
'x, y, z'
'-x, -y, -z'

loop_
_atom_site_label
_atom_site_type_symbol
_atom_site_fract_x
_atom_site_fract_y
_atom_site_fract_z
_atom_site_U_iso_or_equiv
_atom_site_adp_type
_atom_site_occupancy
_atom_site_symmetry_multiplicity
_atom_site_calc_flag
_atom_site_refinement_flags
_atom_site_disorder_assembly
_atom_site_disorder_group
Nd1 Nd 0.24071(4) 0.74536(3) 0.75482(3) 0.01588(14) Uani 1 1 d . . .
Cl1 Cl 0.5530(2) 0.66943(15) 0.90741(14) 0.0286(3) Uani 1 1 d . . .
Cl2 Cl 0.6322(2) 1.06526(15) 0.69876(15) 0.0307(4) Uani 1 1 d . . .
Cl3 Cl -0.1576(2) 0.78531(14) 0.43037(15) 0.0296(3) Uani 1 1 d . . .
O1 O 0.0741(5) 0.8230(4) 0.9639(4) 0.0221(9) Uani 1 1 d D . .
O2 O 0.2911(5) 0.9617(4) 0.8367(4) 0.0238(9) Uani 1 1 d D . .
O3 O 0.4365(6) 0.5371(4) 0.6708(4) 0.0255(9) Uani 1 1 d D . .
O4 O 0.2113(5) 0.6851(4) 0.5284(4) 0.0216(8) Uani 1 1 d D . .
O5 O 0.4470(6) 0.8458(4) 0.6006(4) 0.0293(10) Uani 1 1 d D . .
O6 O 0.0491(6) 0.9377(4) 0.6474(4) 0.0292(10) Uani 1 1 d D . .
O7 O -0.0752(6) 0.6955(5) 0.7346(4) 0.0321(10) Uani 1 1 d D . .
O8 O 0.1791(6) 0.5472(4) 0.9038(4) 0.0269(9) Uani 1 1 d D . .
O9 O -0.0150(7) 0.6566(5) 1.1683(4) 0.0392(12) Uani 1 1 d D . .
O10 O 0.6430(7) 0.3393(4) 0.8056(4) 0.0346(11) Uani 1 1 d D . .
C1 C 0.0807(8) 0.9470(5) 1.0209(5) 0.0207(12) Uani 1 1 d D . .
H1A H 0.0718 0.9332 1.1155 0.025 Uiso 1 1 calc R . .
C2 C 0.2644(8) 0.9807(6) 0.9729(5) 0.0231(12) Uani 1 1 d D . .
H2A H 0.2667 1.0731 0.9887 0.028 Uiso 1 1 calc R . .
H2B H 0.3603 0.9222 1.0176 0.028 Uiso 1 1 calc R . .
C3 C 0.4229(8) 0.4818(5) 0.5485(5) 0.0206(12) Uani 1 1 d D . .
H3A H 0.4358 0.3838 0.5604 0.025 Uiso 1 1 calc R . .
C4 C 0.2351(8) 0.5431(5) 0.5113(6) 0.0226(12) Uani 1 1 d D . .
H4A H 0.2237 0.5277 0.4219 0.027 Uiso 1 1 calc R . .
H4B H 0.1441 0.5042 0.5662 0.027 Uiso 1 1 calc R . .
H1 H 0.036(11) 0.772(4) 1.022(3) 0.061(7) Uiso 1 1 d D . .
H2 H 0.380(7) 0.992(7) 0.805(3) 0.061(7) Uiso 1 1 d D . .
H3 H 0.543(4) 0.514(7) 0.688(5) 0.061(7) Uiso 1 1 d D . .
H4 H 0.130(8) 0.725(3) 0.485(6) 0.061(7) Uiso 1 1 d D . .
H51 H 0.518(9) 0.901(7) 0.632(6) 0.061(7) Uiso 1 1 d D . .
H52 H 0.473(10) 0.847(7) 0.509(2) 0.061(7) Uiso 1 1 d D . .
H61 H -0.081(3) 0.967(6) 0.650(7) 0.061(7) Uiso 1 1 d D . .
H62 H 0.098(8) 1.013(5) 0.610(7) 0.061(7) Uiso 1 1 d D . .
H71 H -0.096(9) 0.723(8) 0.647(3) 0.061(7) Uiso 1 1 d D . .
H72 H -0.191(5) 0.705(8) 0.782(5) 0.061(7) Uiso 1 1 d D . .
H81 H 0.109(8) 0.487(5) 0.881(7) 0.061(7) Uiso 1 1 d D . .
H82 H 0.269(7) 0.497(6) 0.955(6) 0.061(7) Uiso 1 1 d D . .
H91 H 0.108(5) 0.636(11) 1.189(9) 0.12(2) Uiso 1 1 d D . .
H92 H -0.084(11) 0.701(10) 1.240(7) 0.12(2) Uiso 1 1 d D . .
H101 H 0.580(13) 0.329(10) 0.890(4) 0.12(2) Uiso 1 1 d D . .
H102 H 0.608(14) 0.273(8) 0.757(7) 0.12(2) Uiso 1 1 d D . .

loop_
_atom_site_aniso_label
_atom_site_aniso_U_11
_atom_site_aniso_U_22
_atom_site_aniso_U_33
_atom_site_aniso_U_23
_atom_site_aniso_U_13
_atom_site_aniso_U_12
Nd1 0.01745(19) 0.01412(17) 0.01498(18) -0.00148(11) -0.00139(11) -0.00015(10)
Cl1 0.0264(8) 0.0314(8) 0.0269(8) 0.0004(6) -0.0056(6) -0.0021(6)
Cl2 0.0300(8) 0.0346(8) 0.0300(8) -0.0028(7) -0.0033(6) -0.0115(7)
Cl3 0.0270(8) 0.0250(7) 0.0375(9) 0.0005(7) -0.0097(6) -0.0043(6)
O1 0.029(2) 0.0127(18) 0.024(2) -0.0032(16) -0.0001(18) -0.0028(16)
O2 0.026(2) 0.026(2) 0.020(2) -0.0031(18) 0.0014(17) -0.0084(17)
O3 0.030(2) 0.030(2) 0.0120(19) -0.0079(17) -0.0024(17) 0.0068(19)
O4 0.023(2) 0.0161(18) 0.025(2) -0.0028(17) -0.0070(17) 0.0006(16)
O5 0.033(3) 0.034(2) 0.024(2) -0.0023(19) 0.0061(19) -0.017(2)
O6 0.027(2) 0.018(2) 0.042(3) 0.0050(19) -0.013(2) -0.0019(17)
O7 0.022(2) 0.043(3) 0.031(2) 0.001(2) -0.0013(19) -0.008(2)
O8 0.030(2) 0.020(2) 0.030(2) 0.0027(18) -0.0075(19) -0.0017(18)
O9 0.059(3) 0.038(3) 0.024(2) 0.000(2) -0.001(2) -0.019(3)
O10 0.049(3) 0.027(2) 0.027(2) 0.002(2) -0.012(2) 0.000(2)
C1 0.027(3) 0.017(3) 0.019(3) -0.003(2) -0.005(2) -0.002(2)
C2 0.028(3) 0.021(3) 0.021(3) -0.005(2) -0.003(2) -0.005(2)
C3 0.027(3) 0.015(3) 0.018(3) -0.004(2) -0.001(2) 0.002(2)
C4 0.024(3) 0.018(3) 0.027(3) -0.008(2) -0.004(2) -0.004(2)

loop_
_atom_type_symbol
_atom_type_description
_atom_type_scat_dispersion_real
_atom_type_scat_dispersion_imag
_atom_type_scat_source
C C 0.0033 0.0016 'International Tables Vol C Tables 4.2.6.8 and 6.1.1.4'
H H 0.0000 0.0000 'International Tables Vol C Tables 4.2.6.8 and 6.1.1.4'
O O 0.0106 0.0060 'International Tables Vol C Tables 4.2.6.8 and 6.1.1.4'
Cl Cl 0.1484 0.1585 'International Tables Vol C Tables 4.2.6.8 and 6.1.1.4'
Nd Nd -0.1943 3.0179 'International Tables Vol C Tables 4.2.6.8 and 6.1.1.4'

loop_
_geom_angle_atom_site_label_1
_geom_angle_atom_site_label_2
_geom_angle_atom_site_label_3
_geom_angle
_geom_angle_site_symmetry_1
_geom_angle_site_symmetry_3
_geom_angle_publ_flag
O5 Nd1 O6 74.56(15) . . ?
O5 Nd1 O3 80.55(14) . . ?
O6 Nd1 O3 132.13(14) . . ?
O5 Nd1 O1 131.44(13) . . ?
O6 Nd1 O1 87.13(14) . . ?
O3 Nd1 O1 138.25(13) . . ?
O5 Nd1 O4 69.60(13) . . ?
O6 Nd1 O4 72.21(14) . . ?
O3 Nd1 O4 60.89(12) . . ?
O1 Nd1 O4 145.84(13) . . ?
O5 Nd1 O8 149.19(15) . . ?
O6 Nd1 O8 134.71(14) . . ?
O3 Nd1 O8 71.61(14) . . ?
O1 Nd1 O8 69.34(13) . . ?
O4 Nd1 O8 106.27(13) . . ?
O5 Nd1 O2 70.22(13) . . ?
O6 Nd1 O2 70.21(13) . . ?
O3 Nd1 O2 136.43(14) . . ?
O1 Nd1 O2 61.25(12) . . ?
O4 Nd1 O2 130.51(12) . . ?
O8 Nd1 O2 123.00(12) . . ?
O5 Nd1 O7 131.36(15) . . ?
O6 Nd1 O7 69.46(14) . . ?
O3 Nd1 O7 100.30(14) . . ?
O1 Nd1 O7 78.50(14) . . ?
O4 Nd1 O7 68.97(13) . . ?
O8 Nd1 O7 68.25(14) . . ?
O2 Nd1 O7 123.25(14) . . ?
O5 Nd1 Cl1 84.83(11) . . ?
O6 Nd1 Cl1 143.24(10) . . ?
O3 Nd1 Cl1 71.45(10) . . ?
O1 Nd1 Cl1 84.16(10) . . ?
O4 Nd1 Cl1 128.40(9) . . ?
O8 Nd1 Cl1 74.17(10) . . ?
O2 Nd1 Cl1 74.31(10) . . ?
O7 Nd1 Cl1 142.11(11) . . ?
C1 O1 Nd1 125.7(3) . . ?
C1 O1 H1 108(2) . . ?
Nd1 O1 H1 124(3) . . ?
C2 O2 Nd1 119.4(3) . . ?
C2 O2 H2 110(2) . . ?
Nd1 O2 H2 118(4) . . ?
C3 O3 Nd1 125.6(3) . . ?
C3 O3 H3 107(2) . . ?
Nd1 O3 H3 121(3) . . ?
C4 O4 Nd1 115.2(3) . . ?
C4 O4 H4 108(2) . . ?
Nd1 O4 H4 123(4) . . ?
Nd1 O5 H51 118(4) . . ?
Nd1 O5 H52 134(4) . . ?
H51 O5 H52 108(3) . . ?
Nd1 O6 H61 132(4) . . ?
Nd1 O6 H62 121(4) . . ?
H61 O6 H62 105(3) . . ?
Nd1 O7 H71 104(4) . . ?
Nd1 O7 H72 140(4) . . ?
H71 O7 H72 106(3) . . ?
Nd1 O8 H81 122(4) . . ?
Nd1 O8 H82 121(4) . . ?
H81 O8 H82 107(3) . . ?
H91 O9 H92 106(3) . . ?
H101 O10 H102 104(3) . . ?
O1 C1 C2 105.8(4) . . ?
O1 C1 C1 108.0(5) . 2_577 ?
C2 C1 C1 113.7(6) . 2_577 ?
O1 C1 H1A 109.7 . . ?
C2 C1 H1A 109.7 . . ?
C1 C1 H1A 109.7 2_577 . ?
O2 C2 C1 107.2(4) . . ?
O2 C2 H2A 110.3 . . ?
C1 C2 H2A 110.3 . . ?
O2 C2 H2B 110.3 . . ?
C1 C2 H2B 110.3 . . ?
H2A C2 H2B 108.5 . . ?
O3 C3 C4 105.1(4) . . ?
O3 C3 C3 108.0(5) . 2_666 ?
C4 C3 C3 113.9(6) . 2_666 ?
O3 C3 H3A 109.9 . . ?
C4 C3 H3A 109.9 . . ?
C3 C3 H3A 109.9 2_666 . ?
O4 C4 C3 106.3(4) . . ?
O4 C4 H4A 110.5 . . ?
C3 C4 H4A 110.5 . . ?
O4 C4 H4B 110.5 . . ?
C3 C4 H4B 110.5 . . ?
H4A C4 H4B 108.7 . . ?

loop_
_geom_bond_atom_site_label_1
_geom_bond_atom_site_label_2
_geom_bond_distance
_geom_bond_site_symmetry_2
_geom_bond_publ_flag
Nd1 O5 2.423(4) . ?
Nd1 O6 2.449(4) . ?
Nd1 O3 2.492(4) . ?
Nd1 O1 2.500(4) . ?
Nd1 O4 2.520(4) . ?
Nd1 O8 2.528(4) . ?
Nd1 O2 2.529(4) . ?
Nd1 O7 2.552(4) . ?
Nd1 Cl1 2.9060(15) . ?
O1 C1 1.446(6) . ?
O1 H1 0.83(2) . ?
O2 C2 1.433(6) . ?
O2 H2 0.82(2) . ?
O3 C3 1.451(6) . ?
O3 H3 0.82(2) . ?
O4 C4 1.442(6) . ?
O4 H4 0.82(2) . ?
O5 H51 0.94(2) . ?
O5 H52 0.949(19) . ?
O6 H61 0.96(2) . ?
O6 H62 0.96(2) . ?
O7 H71 0.95(2) . ?
O7 H72 0.95(2) . ?
O8 H81 0.946(19) . ?
O8 H82 0.94(2) . ?
O9 H91 0.95(2) . ?
O9 H92 0.95(2) . ?
O10 H101 0.96(2) . ?
O10 H102 0.96(2) . ?
C1 C2 1.513(8) . ?
C1 C1 1.527(11) 2_577 ?
C1 H1A 0.9800 . ?
C2 H2A 0.9700 . ?
C2 H2B 0.9700 . ?
C3 C4 1.500(8) . ?
C3 C3 1.538(11) 2_666 ?
C3 H3A 0.9800 . ?
C4 H4A 0.9700 . ?
C4 H4B 0.9700 . ?

loop_
_geom_hbond_atom_site_label_D
_geom_hbond_atom_site_label_H
_geom_hbond_atom_site_label_A
_geom_hbond_distance_DH
_geom_hbond_distance_HA
_geom_hbond_distance_DA
_geom_hbond_angle_DHA
_geom_hbond_site_symmetry_A
O1 H1 O9 0.83(2) 1.90(3) 2.721(6) 170(8) .
O2 H2 Cl2 0.82(2) 2.315(19) 3.130(4) 174(4) .
O3 H3 O10 0.82(2) 2.12(7) 2.677(6) 125(7) .
O4 H4 Cl3 0.82(2) 2.24(4) 3.005(4) 156(7) .
O5 H51 Cl2 0.94(2) 2.21(3) 3.133(4) 167(7) .
O5 H52 Cl2 0.949(19) 2.42(5) 3.250(5) 146(6) 2_676
O6 H61 Cl2 0.96(2) 2.21(3) 3.151(4) 165(6) 1_455
O6 H62 Cl3 0.96(2) 2.18(3) 3.106(4) 163(6) 2_576
O7 H71 Cl3 0.95(2) 2.36(2) 3.305(5) 178(6) .
O7 H72 Cl1 0.95(2) 2.28(3) 3.208(4) 165(6) 1_455
O8 H81 O9 0.946(19) 1.86(3) 2.794(6) 168(6) 2_567
O8 H82 Cl1 0.94(2) 2.41(3) 3.331(4) 166(6) 2_667
O9 H91 O10 0.95(2) 1.94(5) 2.841(7) 158(10) 2_667
O9 H92 Cl3 0.95(2) 2.20(4) 3.116(5) 162(8) 1_556
O10 H101 Cl1 0.96(2) 2.24(2) 3.194(5) 172(8) 2_667
O10 H102 Cl2 0.96(2) 2.21(6) 3.098(4) 153(9) 1_545

loop_
_geom_torsion_atom_site_label_1
_geom_torsion_atom_site_label_2
_geom_torsion_atom_site_label_3
_geom_torsion_atom_site_label_4
_geom_torsion
_geom_torsion_site_symmetry_1
_geom_torsion_site_symmetry_2
_geom_torsion_site_symmetry_3
_geom_torsion_site_symmetry_4
_geom_torsion_publ_flag
O5 Nd1 O1 C1 0.7(5) . . . . ?
O6 Nd1 O1 C1 -65.8(4) . . . . ?
O3 Nd1 O1 C1 132.0(4) . . . . ?
O4 Nd1 O1 C1 -117.6(4) . . . . ?
O8 Nd1 O1 C1 153.7(4) . . . . ?
O2 Nd1 O1 C1 3.2(4) . . . . ?
O7 Nd1 O1 C1 -135.4(4) . . . . ?
Cl1 Nd1 O1 C1 78.5(4) . . . . ?
O5 Nd1 O2 C2 -155.9(4) . . . . ?
O6 Nd1 O2 C2 124.0(4) . . . . ?
O3 Nd1 O2 C2 -105.0(4) . . . . ?
O1 Nd1 O2 C2 26.1(4) . . . . ?
O4 Nd1 O2 C2 166.7(3) . . . . ?
O8 Nd1 O2 C2 -7.1(4) . . . . ?
O7 Nd1 O2 C2 77.0(4) . . . . ?
Cl1 Nd1 O2 C2 -65.8(4) . . . . ?
O5 Nd1 O3 C3 -78.4(4) . . . . ?
O6 Nd1 O3 C3 -19.4(5) . . . . ?
O1 Nd1 O3 C3 136.4(4) . . . . ?
O4 Nd1 O3 C3 -6.6(4) . . . . ?
O8 Nd1 O3 C3 114.9(4) . . . . ?
O2 Nd1 O3 C3 -126.2(4) . . . . ?
O7 Nd1 O3 C3 52.1(4) . . . . ?
Cl1 Nd1 O3 C3 -166.1(4) . . . . ?
O5 Nd1 O4 C4 125.5(4) . . . . ?
O6 Nd1 O4 C4 -154.8(4) . . . . ?
O3 Nd1 O4 C4 35.1(3) . . . . ?
O1 Nd1 O4 C4 -99.3(4) . . . . ?
O8 Nd1 O4 C4 -22.3(4) . . . . ?
O2 Nd1 O4 C4 163.1(3) . . . . ?
O7 Nd1 O4 C4 -80.6(3) . . . . ?
Cl1 Nd1 O4 C4 60.1(4) . . . . ?
Nd1 O1 C1 C2 -27.7(6) . . . . ?
Nd1 O1 C1 C1 94.5(6) . . . 2_577 ?
Nd1 O2 C2 C1 -49.6(5) . . . . ?
O1 C1 C2 O2 45.4(6) . . . . ?
C1 C1 C2 O2 -73.0(7) 2_577 . . . ?
Nd1 O3 C3 C4 -19.8(6) . . . . ?
Nd1 O3 C3 C3 102.2(6) . . . 2_666 ?
Nd1 O4 C4 C3 -59.3(5) . . . . ?
O3 C3 C4 O4 47.3(6) . . . . ?
C3 C3 C4 O4 -70.7(6) 2_666 . . . ?
C2 C1 C1 C2 180.000(1) . . 2_577 2_577 ?
C4 C3 C3 C4 180.000(1) . . 2_666 2_666 ?
